data_4503818
loop_
_publ_author_name
'Shattock, Tanise R.'
'Arora, Kapildev K.'
'Vishweshwar, Peddy'
'Zaworotko, Michael J.'

_publ_section_title
;
 Hierarchy of Supramolecular Synthons: Persistent Carboxylic
 Acid&#x00B7;&#x00B7;&#x00B7;Pyridine Hydrogen Bonds in Cocrystals That
 also Contain a Hydroxyl Moiety
;
_journal_issue 12
_journal_name_full 'Crystal Growth &amp; Design'
_journal_page_first 4533
_journal_paper_doi 10.1021/cg800565a
_journal_volume 8
_journal_year 2008
_chemical_formula_moiety 'C7 H6 O3, 0.5(C4 H4 N2)'
_chemical_formula_sum 'C9 H8 N O3'
_chemical_formula_weight 178.16
_chemical_melting_point '160-164 &#x00BA;C'
_chemical_name_common '2:1 Co-crystal of 4HBA + Pyrazine'
_chemical_name_systematic
; 
 2:1 Co-crystal of 4-hydroxybenzoic acid and Pyrazine 
;
_space_group_IT_number 2
_symmetry_cell_setting triclinic
_symmetry_space_group_name_Hall '-P 1'
_symmetry_space_group_name_H-M 'P -1'
_atom_sites_solution_hydrogens geom
_atom_sites_solution_primary direct
_atom_sites_solution_secondary difmap
_audit_creation_method SHELXL-97
_cell_angle_alpha 102.963(3)
_cell_angle_beta 97.383(2)
_cell_angle_gamma 100.057(3)
_cell_formula_units_Z 2
_cell_length_a 5.942(9)
_cell_length_b 6.818(10)
_cell_length_c 10.638(16)
_cell_measurement_temperature 100(2)
_cell_volume 407.2(11)
_computing_cell_refinement 'Bruker SMART'
_computing_data_collection 'Bruker SMART'
_computing_data_reduction 'Bruker SAINT'
_computing_molecular_graphics 'Bruker SHELXTL'
_computing_publication_material 'Bruker SHELXTL'
_computing_structure_refinement 'SHELXL-97 (Sheldrick, 1997)'
_computing_structure_solution 'SHELXS-97 (Sheldrick, 1990)'
_diffrn_ambient_temperature 100(2)
_diffrn_measured_fraction_theta_full 0.977
_diffrn_measured_fraction_theta_max 0.977
_diffrn_measurement_device_type 'CCD area detector'
_diffrn_measurement_method 'phi and omega scans'
_diffrn_radiation_monochromator graphite
_diffrn_radiation_source 'fine-focus sealed tube'
_diffrn_radiation_type MoK\a
_diffrn_radiation_wavelength 0.71073
_diffrn_reflns_av_R_equivalents 0.0114
_diffrn_reflns_av_sigmaI/netI 0.0248
_diffrn_reflns_limit_h_max 7
_diffrn_reflns_limit_h_min -5
_diffrn_reflns_limit_k_max 7
_diffrn_reflns_limit_k_min -8
_diffrn_reflns_limit_l_max 13
_diffrn_reflns_limit_l_min -13
_diffrn_reflns_number 2391
_diffrn_reflns_theta_full 26.36
_diffrn_reflns_theta_max 26.36
_diffrn_reflns_theta_min 2.00
_exptl_absorpt_coefficient_mu 0.111
_exptl_absorpt_correction_T_max 0.9782
_exptl_absorpt_correction_T_min 0.9467
_exptl_absorpt_correction_type multi-scan
_exptl_absorpt_process_details 'SADABS; Sheldrick, 1996'
_exptl_crystal_colour colorless
_exptl_crystal_density_diffrn 1.453
_exptl_crystal_density_method 'not measured'
_exptl_crystal_description Prisms
_exptl_crystal_F_000 186
_exptl_crystal_preparation acetonitrile
_exptl_crystal_size_max 0.50
_exptl_crystal_size_mid 0.30
_exptl_crystal_size_min 0.20
_refine_diff_density_max 0.243
_refine_diff_density_min -0.393
_refine_diff_density_rms 0.095
_refine_ls_extinction_method none
_refine_ls_goodness_of_fit_ref 1.068
_refine_ls_hydrogen_treatment constr
_refine_ls_matrix_type full
_refine_ls_number_parameters 118
_refine_ls_number_reflns 1635
_refine_ls_number_restraints 0
_refine_ls_restrained_S_all 1.068
_refine_ls_R_factor_all 0.0486
_refine_ls_R_factor_gt 0.0456
_refine_ls_shift/su_max 0.000
_refine_ls_shift/su_mean 0.000
_refine_ls_structure_factor_coef Fsqd
_refine_ls_weighting_details 'calc w=1/[\s^2^(Fo^2^)+(0.0763P)^2^+0.1530P] where P=(Fo^2^+2Fc^2^)/3'
_refine_ls_weighting_scheme calc
_refine_ls_wR_factor_gt 0.1213
_refine_ls_wR_factor_ref 0.1306
_reflns_number_gt 1504
_reflns_number_total 1635
_reflns_threshold_expression >2sigma(I)
_cod_data_source_file cg800565a_si_004.cif
_cod_data_source_block ts441b
_cod_depositor_comments
;
The following automatic conversions were performed:

'_symmetry_cell_setting' value 'Triclinic' changed to 'triclinic'
according to /home/saulius/struct/CIF-dictionaries/cif_core.dic
dictionary named 'cif_core.dic' version 2.4.1 from 2010-06-29.

Automatic conversion script
Id: cif_fix_values 1715 2011-07-08 13:25:40Z adriana 
;
_cod_original_cell_volume 407.16(11)
_cod_original_sg_symbol_H-M P-1
_cod_database_code 4503818

loop_
_symmetry_equiv_pos_as_xyz
'x, y, z'
'-x, -y, -z'

loop_
_atom_site_label
_atom_site_type_symbol
_atom_site_fract_x
_atom_site_fract_y
_atom_site_fract_z
_atom_site_U_iso_or_equiv
_atom_site_adp_type
_atom_site_occupancy
_atom_site_symmetry_multiplicity
_atom_site_calc_flag
_atom_site_refinement_flags
O1 O 0.38998(19) 0.56626(16) 0.84043(11) 0.0213(3) Uani 1 1 d .
H1O H 0.5303 0.6440 0.8848 0.026 Uiso 1 1 d R
O2 O 0.2807(2) -0.35069(16) 0.51715(11) 0.0237(3) Uani 1 1 d .
H2O H 0.2964 -0.4754 0.4825 0.028 Uiso 1 1 d R
O3 O 0.65540(19) -0.29155(16) 0.61053(10) 0.0216(3) Uani 1 1 d .
C1 C 0.4469(3) -0.0250(2) 0.65936(14) 0.0166(3) Uani 1 1 d .
C2 C 0.2391(3) 0.0422(2) 0.63696(14) 0.0179(3) Uani 1 1 d .
H2 H 0.1074 -0.0496 0.5807 0.021 Uiso 1 1 calc R
C3 C 0.2238(3) 0.2414(2) 0.69624(15) 0.0181(3) Uani 1 1 d .
H3 H 0.0839 0.2872 0.6782 0.022 Uiso 1 1 calc R
C4 C 0.4144(3) 0.3744(2) 0.78236(14) 0.0172(3) Uani 1 1 d .
C5 C 0.6222(3) 0.3076(2) 0.80717(14) 0.0181(3) Uani 1 1 d .
H5 H 0.7516 0.3969 0.8668 0.022 Uiso 1 1 calc R
C6 C 0.6373(3) 0.1103(2) 0.74403(14) 0.0170(3) Uani 1 1 d .
H6 H 0.7796 0.0666 0.7587 0.020 Uiso 1 1 calc R
C7 C 0.4697(3) -0.2342(2) 0.59363(14) 0.0175(3) Uani 1 1 d .
N11 N 0.8073(2) 0.83665(19) 0.95886(12) 0.0188(3) Uani 1 1 d .
C11 C 0.9993(3) 0.8338(2) 0.90547(14) 0.0189(3) Uani 1 1 d .
H11 H 1.0047 0.7178 0.8379 0.023 Uiso 1 1 calc R
C12 C 0.8099(3) 1.0041(2) 1.05365(14) 0.0177(3) Uani 1 1 d .
H12 H 0.6769 1.0119 1.0940 0.021 Uiso 1 1 calc R

loop_
_atom_site_aniso_label
_atom_site_aniso_U_11
_atom_site_aniso_U_22
_atom_site_aniso_U_33
_atom_site_aniso_U_23
_atom_site_aniso_U_13
_atom_site_aniso_U_12
O1 0.0182(6) 0.0138(5) 0.0286(6) -0.0012(4) 0.0033(4) 0.0032(4)
O2 0.0254(6) 0.0150(5) 0.0252(6) -0.0033(4) -0.0014(5) 0.0044(4)
O3 0.0232(6) 0.0179(6) 0.0230(6) 0.0018(4) 0.0046(5) 0.0064(4)
C1 0.0207(7) 0.0154(7) 0.0147(7) 0.0045(6) 0.0054(6) 0.0037(6)
C2 0.0183(7) 0.0168(7) 0.0168(7) 0.0035(6) 0.0013(5) 0.0010(5)
C3 0.0168(7) 0.0183(7) 0.0205(7) 0.0058(6) 0.0037(6) 0.0052(6)
C4 0.0191(7) 0.0143(7) 0.0185(7) 0.0036(5) 0.0062(6) 0.0028(5)
C5 0.0163(7) 0.0159(7) 0.0199(7) 0.0030(6) 0.0021(6) 0.0002(5)
C6 0.0157(7) 0.0173(7) 0.0196(7) 0.0068(6) 0.0051(6) 0.0038(5)
C7 0.0205(8) 0.0167(7) 0.0155(7) 0.0042(6) 0.0052(6) 0.0029(6)
N11 0.0179(6) 0.0179(6) 0.0196(6) 0.0038(5) 0.0028(5) 0.0028(5)
C11 0.0207(7) 0.0173(7) 0.0180(7) 0.0019(5) 0.0035(6) 0.0055(6)
C12 0.0175(7) 0.0200(7) 0.0168(7) 0.0053(6) 0.0045(5) 0.0049(6)

loop_
_atom_type_symbol
_atom_type_description
_atom_type_scat_dispersion_real
_atom_type_scat_dispersion_imag
_atom_type_scat_source
C C 0.0033 0.0016 'International Tables Vol C Tables 4.2.6.8 and 6.1.1.4'
H H 0.0000 0.0000 'International Tables Vol C Tables 4.2.6.8 and 6.1.1.4'
N N 0.0061 0.0033 'International Tables Vol C Tables 4.2.6.8 and 6.1.1.4'
O O 0.0106 0.0060 'International Tables Vol C Tables 4.2.6.8 and 6.1.1.4'

loop_
_geom_angle_atom_site_label_1
_geom_angle_atom_site_label_2
_geom_angle_atom_site_label_3
_geom_angle
_geom_angle_site_symmetry_1
_geom_angle_site_symmetry_3
C4 O1 H1O 109.7 . .
C7 O2 H2O 113.3 . .
C6 C1 C2 119.01(14) . .
C6 C1 C7 119.44(13) . .
C2 C1 C7 121.54(13) . .
C3 C2 C1 120.58(14) . .
C3 C2 H2 119.7 . .
C1 C2 H2 119.7 . .
C2 C3 C4 119.88(14) . .
C2 C3 H3 120.1 . .
C4 C3 H3 120.1 . .
O1 C4 C3 117.88(13) . .
O1 C4 C5 122.15(13) . .
C3 C4 C5 119.97(14) . .
C6 C5 C4 119.51(14) . .
C6 C5 H5 120.2 . .
C4 C5 H5 120.2 . .
C5 C6 C1 120.99(14) . .
C5 C6 H6 119.5 . .
C1 C6 H6 119.5 . .
O3 C7 O2 123.52(13) . .
O3 C7 C1 121.55(13) . .
O2 C7 C1 114.93(13) . .
C11 N11 C12 116.56(13) . .
N11 C11 C12 121.57(14) . 2_777
N11 C11 H11 119.2 . .
C12 C11 H11 119.2 2_777 .
N11 C12 C11 121.87(14) . 2_777
N11 C12 H12 119.1 . .
C11 C12 H12 119.1 2_777 .

loop_
_geom_bond_atom_site_label_1
_geom_bond_atom_site_label_2
_geom_bond_distance
_geom_bond_site_symmetry_2
O1 C4 1.3567(18) .
O1 H1O 0.9119 .
O2 C7 1.3107(19) .
O2 H2O 0.8738 .
O3 C7 1.2386(19) .
C1 C6 1.394(2) .
C1 C2 1.401(2) .
C1 C7 1.478(2) .
C2 C3 1.387(2) .
C2 H2 0.9500 .
C3 C4 1.395(2) .
C3 H3 0.9500 .
C4 C5 1.403(2) .
C5 C6 1.386(2) .
C5 H5 0.9500 .
C6 H6 0.9500 .
N11 C11 1.339(2) .
N11 C12 1.3395(19) .
C11 C12 1.384(2) 2_777
C11 H11 0.9500 .
C12 C11 1.384(2) 2_777
C12 H12 0.9500 .

loop_
_geom_hbond_atom_site_label_D
_geom_hbond_atom_site_label_H
_geom_hbond_atom_site_label_A
_geom_hbond_distance_DH
_geom_hbond_distance_HA
_geom_hbond_distance_DA
_geom_hbond_angle_DHA
_geom_hbond_site_symmetry_A
O1 H1O N11 0.91 1.87 2.7739(17) 169.9 .
O2 H2O O3 0.87 1.76 2.6282(15) 169.6 2_646

loop_
_geom_torsion_atom_site_label_1
_geom_torsion_atom_site_label_2
_geom_torsion_atom_site_label_3
_geom_torsion_atom_site_label_4
_geom_torsion
_geom_torsion_site_symmetry_4
C6 C1 C2 C3 1.1(2) .
C7 C1 C2 C3 -177.80(13) .
C1 C2 C3 C4 -2.1(2) .
C2 C3 C4 O1 -178.51(12) .
C2 C3 C4 C5 1.1(2) .
O1 C4 C5 C6 -179.46(12) .
C3 C4 C5 C6 1.0(2) .
C4 C5 C6 C1 -2.0(2) .
C2 C1 C6 C5 1.0(2) .
C7 C1 C6 C5 179.92(12) .
C6 C1 C7 O3 -1.0(2) .
C2 C1 C7 O3 177.90(13) .
C6 C1 C7 O2 179.26(12) .
C2 C1 C7 O2 -1.8(2) .
C12 N11 C11 C12 0.0(2) 2_777
C11 N11 C12 C11 0.0(2) 2_777
